data_9012484
loop_
_publ_author_name
'Bosio, L.'

_publ_section_title
;
 Crystal structures of Ga(II) and Ga(III)
 Loclailty: synthetic
 Sample: at P = 2.6 GPa, T = 313 K
 Note: structure known as Ga(II) phase
;
_journal_name_full 'Journal of Chemical Physics'
_journal_page_first 1221
_journal_page_last 1223
_journal_paper_doi 10.1063/1.435841
_journal_volume 68
_journal_year 1978
_chemical_formula_sum Ga
_chemical_name_common Gallium
_chemical_name_mineral Gallium
_space_group_IT_number 220
_symmetry_space_group_name_Hall 'I -4bd 2c 3'
_symmetry_space_group_name_H-M 'I -4 3 d'
_cell_angle_alpha 90
_cell_angle_beta 90
_cell_angle_gamma 90
_cell_length_a 5.951
_cell_length_b 5.951
_cell_length_c 5.951
_cell_formula_units_Z 12
_cell_volume 210.751
_database_code_amcsd 0013007
_diffrn_ambient_pressure 2.6e+06
_diffrn_ambient_temperature 313
_exptl_crystal_density_diffrn 6.592
_cod_database_code 9012484

loop_
_space_group_symop_operation_xyz
x,y,z
1/2+x,1/2+y,1/2+z
1/2-z,x,-y
-z,1/2+x,1/2-y
1/2-y,z,-x
-y,1/2+z,1/2-x
1/2-x,y,-z
-x,1/2+y,1/2-z
1/4+x,3/4-z,1/4-y
3/4+x,1/4-z,3/4-y
1/4+z,3/4-y,1/4-x
3/4+z,1/4-y,3/4-x
1/4+y,3/4-x,1/4-z
3/4+y,1/4-x,3/4-z
1/4+x,1/4+z,1/4+y
3/4+x,3/4+z,3/4+y
1/4+z,1/4+y,1/4+x
3/4+z,3/4+y,3/4+x
1/4+y,1/4+x,1/4+z
3/4+y,3/4+x,3/4+z
-z,1/2-x,y
1/2-z,-x,1/2+y
-y,1/2-z,x
1/2-y,-z,1/2+x
-x,1/2-y,z
1/2-x,-y,1/2+z
1/2+z,1/2-x,-y
+z,-x,1/2-y
1/2+y,1/2-z,-x
+y,-z,1/2-x
1/2+x,1/2-y,-z
+x,-y,1/2-z
3/4-x,3/4+z,1/4-y
1/4-x,1/4+z,3/4-y
3/4-z,3/4+y,1/4-x
1/4-z,1/4+y,3/4-x
3/4-y,3/4+x,1/4-z
1/4-y,1/4+x,3/4-z
3/4-x,1/4-z,1/4+y
1/4-x,3/4-z,3/4+y
3/4-z,1/4-y,1/4+x
1/4-z,3/4-y,3/4+x
3/4-y,1/4-x,1/4+z
1/4-y,3/4-x,3/4+z
z,x,y
1/2+z,1/2+x,1/2+y
y,z,x
1/2+y,1/2+z,1/2+x

loop_
_atom_site_label
_atom_site_fract_x
_atom_site_fract_y
_atom_site_fract_z
Ga 0.37500 0.00000 0.25000

loop_
_cod_related_entry_id
_cod_related_entry_database
_cod_related_entry_code
1 ChemSpider 4514603
2 AMCSD 0013007
